data_8101409
loop_
_publ_author_name
'Spirlet, Marie-Rose'
'Mohsine, Abdelaziz'
'Christians, L\'eon'

_publ_section_title
;
Crystal structure of N-benzyl-dibenzo[d,f]-1,2-thiazepin-3-one, C~20~H~15~NOS
;
_journal_issue 1
_journal_name_full 'Zeitschrift f\"ur Kristallographie - New Crystal Structures'
_journal_page_first 139
_journal_page_last 140
_journal_volume 214
_journal_year 1999
_chemical_formula_iupac 'C20 H15 N O S'
_chemical_formula_moiety 'C20 H15 N O S'
_chemical_formula_sum 'C20 H15 N O S'
_chemical_formula_weight 317.39
_space_group_IT_number 2
_symmetry_cell_setting triclinic
_symmetry_space_group_name_Hall '-P 1'
_symmetry_space_group_name_H-M 'P -1'
_cell_angle_alpha 64.83(3)
_cell_angle_beta 89.54(3)
_cell_angle_gamma 80.85(3)
_cell_formula_units_Z 4
_cell_length_a 8.632(2)
_cell_length_b 13.730(3)
_cell_length_c 14.765(3)
_cell_measurement_temperature 293(2)
_cell_volume 1560.1(5)
_diffrn_ambient_temperature 293(2)
_exptl_crystal_density_diffrn 1.351
_refine_ls_R_factor_obs 0.0514
_refine_ls_wR_factor_obs 0.0884
_cod_depositor_comments
;
The following automatic conversions were performed:
'_symmetry_cell_setting' value 'Triclinic' changed to 'triclinic'
according to '/home/saulius/struct/CIF-dictionaries/cif_core.dic'
dictionary named 'cif_core.dic' version 2.4.1 from
2010-06-29.

'_geom_bond_publ_flag' value 'Y' changed to 'y' according to
'/home/saulius/struct/CIF-dictionaries/cif_core.dic' dictionary named
'cif_core.dic' version 2.4.1 from 2010-06-29 (52 times).

Automatic conversion script
Id: cif_fix_enum 1527 2010-12-29 10:47:43Z saulius 
;
_cod_database_code 8101409

loop_
_symmetry_equiv_pos_as_xyz
'x, y, z'
'-x, -y, -z'

loop_
_atom_site_aniso_label
_atom_site_aniso_U_11
_atom_site_aniso_U_22
_atom_site_aniso_U_33
_atom_site_aniso_U_23
_atom_site_aniso_U_13
_atom_site_aniso_U_12
S1 0.0583(9) 0.0401(8) 0.0413(8) -0.0121(6) 0.0040(6) -0.0021(7)
O1 0.046(2) 0.048(2) 0.065(2) -0.031(2) 0.006(2) 0.003(2)
N1 0.038(2) 0.041(3) 0.042(2) -0.022(2) 0.007(2) -0.004(2)
C1 0.045(3) 0.048(3) 0.034(3) -0.027(3) 0.000(2) -0.007(3)
C2 0.043(3) 0.038(3) 0.034(3) -0.014(2) -0.004(2) 0.000(2)
C3 0.055(4) 0.045(3) 0.045(3) -0.022(3) 0.000(3) 0.003(3)
C4 0.054(4) 0.046(4) 0.064(4) -0.022(3) -0.011(3) -0.013(3)
C5 0.045(4) 0.056(4) 0.071(4) -0.025(3) 0.008(3) -0.018(3)
C6 0.048(4) 0.046(3) 0.051(3) -0.018(3) 0.005(3) -0.004(3)
C7 0.036(3) 0.036(3) 0.038(3) -0.011(2) -0.004(2) -0.002(2)
C8 0.037(3) 0.038(3) 0.038(3) -0.017(2) 0.006(2) -0.001(2)
C9 0.051(3) 0.049(4) 0.050(4) -0.022(3) 0.018(3) -0.002(3)
C10 0.067(4) 0.064(4) 0.053(4) -0.033(4) 0.007(3) 0.000(3)
C11 0.065(4) 0.067(5) 0.066(4) -0.048(4) -0.001(3) 0.003(3)
C12 0.051(4) 0.039(4) 0.066(4) -0.020(3) 0.009(3) -0.007(3)
C13 0.045(3) 0.037(3) 0.040(3) -0.019(3) -0.001(2) 0.005(2)
C14 0.052(4) 0.054(4) 0.046(4) -0.020(3) 0.008(3) -0.011(3)
C15 0.039(3) 0.052(3) 0.048(3) -0.025(3) 0.008(2) -0.005(3)
C16 0.050(4) 0.063(4) 0.056(4) -0.031(3) 0.008(3) -0.011(3)
C17 0.055(4) 0.099(5) 0.061(5) -0.048(4) -0.002(3) 0.001(4)
C18 0.081(5) 0.110(7) 0.093(6) -0.072(6) -0.009(4) -0.010(4)
C19 0.093(5) 0.082(6) 0.119(7) -0.060(5) -0.007(5) -0.031(4)
C20 0.083(5) 0.067(4) 0.064(5) -0.029(4) 0.005(4) -0.027(4)
S2 0.0584(9) 0.0455(9) 0.0427(8) -0.0092(7) 0.0017(7) -0.0092(7)
O2 0.055(2) 0.070(3) 0.073(3) -0.044(2) 0.014(2) -0.027(2)
N2 0.044(3) 0.048(3) 0.041(2) -0.017(2) -0.001(2) -0.005(2)
C21 0.050(3) 0.054(4) 0.033(3) -0.022(3) 0.006(2) -0.016(3)
C22 0.044(3) 0.035(3) 0.035(3) -0.012(2) 0.008(2) -0.013(2)
C23 0.051(4) 0.052(4) 0.051(3) -0.026(3) 0.010(3) -0.014(3)
C24 0.060(4) 0.047(4) 0.053(4) -0.024(3) 0.017(3) -0.006(3)
C25 0.040(3) 0.051(4) 0.058(4) -0.021(3) 0.010(3) 0.000(3)
C26 0.047(4) 0.044(3) 0.045(3) -0.019(3) -0.001(3) -0.010(3)
C27 0.042(3) 0.035(3) 0.034(3) -0.011(2) 0.002(2) -0.008(2)
C28 0.038(3) 0.038(3) 0.039(3) -0.019(2) 0.005(2) -0.014(2)
C29 0.056(3) 0.040(3) 0.050(4) -0.024(3) -0.002(3) -0.007(3)
C30 0.057(4) 0.068(4) 0.055(4) -0.036(4) 0.004(3) -0.014(3)
C31 0.062(4) 0.065(5) 0.074(5) -0.050(4) 0.022(3) -0.021(3)
C32 0.051(4) 0.040(4) 0.060(4) -0.020(3) 0.008(3) -0.008(3)
C33 0.042(3) 0.039(3) 0.047(3) -0.021(3) 0.009(2) -0.010(2)
C34 0.048(4) 0.066(4) 0.042(4) -0.019(3) -0.012(3) -0.001(3)
C35 0.042(3) 0.047(3) 0.040(3) -0.016(3) 0.002(2) -0.014(3)
C36 0.038(3) 0.059(4) 0.044(4) -0.022(3) -0.003(3) 0.002(3)
C37 0.054(4) 0.075(4) 0.048(4) -0.022(4) -0.006(3) -0.011(3)
C38 0.068(5) 0.081(5) 0.056(5) -0.035(4) 0.016(4) -0.022(4)
C39 0.058(4) 0.057(4) 0.080(5) -0.025(4) 0.014(4) 0.001(3)
C40 0.047(4) 0.055(4) 0.049(4) -0.012(3) -0.003(3) -0.006(3)

loop_
_atom_site_label
_atom_site_type_symbol
_atom_site_fract_x
_atom_site_fract_y
_atom_site_fract_z
_atom_site_U_iso_or_equiv
_atom_site_thermal_displace_type
_atom_site_occupancy
_atom_site_calc_flag
_atom_site_refinement_flags
_atom_site_disorder_group
S1 S 0.4022(2) 0.85343(10) 0.52032(9) 0.0492(4) Uani 1 d . .
O1 O 0.6297(4) 0.5674(3) 0.5840(2) 0.0518(9) Uani 1 d . .
N1 N 0.5507(4) 0.7470(3) 0.5404(3) 0.0393(10) Uani 1 d . .
C1 C 0.5242(6) 0.6419(4) 0.5747(3) 0.0393(12) Uani 1 d . .
C2 C 0.3594(5) 0.6213(4) 0.5996(3) 0.0397(12) Uani 1 d . .
C3 C 0.3046(6) 0.5523(4) 0.5650(4) 0.0489(14) Uani 1 d . .
C4 C 0.1604(6) 0.5196(4) 0.5892(4) 0.0544(15) Uani 1 d . .
C5 C 0.0743(7) 0.5520(4) 0.6514(4) 0.057(2) Uani 1 d . .
C6 C 0.1263(6) 0.6179(4) 0.6889(4) 0.0497(14) Uani 1 d . .
C7 C 0.2684(5) 0.6558(3) 0.6632(3) 0.0386(12) Uani 1 d . .
C8 C 0.3098(5) 0.7297(4) 0.7059(3) 0.0380(12) Uani 1 d . .
C9 C 0.2898(6) 0.7071(5) 0.8058(4) 0.0502(14) Uani 1 d . .
C10 C 0.3179(7) 0.7786(5) 0.8444(5) 0.060(2) Uani 1 d . .
C11 C 0.3676(6) 0.8736(5) 0.7848(5) 0.060(2) Uani 1 d . .
C12 C 0.3940(6) 0.8969(5) 0.6862(5) 0.0531(15) Uani 1 d . .
C13 C 0.3655(5) 0.8262(4) 0.6457(3) 0.0413(12) Uani 1 d . .
C14 C 0.7124(6) 0.7702(5) 0.5293(4) 0.0509(14) Uani 1 d . .
C15 C 0.7692(5) 0.7993(4) 0.6090(4) 0.0453(12) Uani 1 d . .
C16 C 0.7484(6) 0.7370(5) 0.7092(4) 0.0542(14) Uani 1 d . .
C17 C 0.8025(7) 0.7624(6) 0.7816(5) 0.069(2) Uani 1 d . .
C18 C 0.8780(8) 0.8490(7) 0.7567(6) 0.085(2) Uani 1 d . .
C19 C 0.8982(8) 0.9127(7) 0.6579(7) 0.090(2) Uani 1 d . .
C20 C 0.8434(7) 0.8870(5) 0.5837(5) 0.069(2) Uani 1 d . .
S2 S 1.0693(2) 0.13927(11) 0.97931(10) 0.0522(4) Uani 1 d . .
O2 O 1.1699(4) 0.4198(3) 0.9232(3) 0.0597(10) Uani 1 d . .
N2 N 1.1713(4) 0.2414(3) 0.9623(3) 0.0451(10) Uani 1 d . .
C21 C 1.0957(6) 0.3482(4) 0.9306(3) 0.0437(13) Uani 1 d . .
C22 C 0.9224(5) 0.3728(4) 0.9063(3) 0.0387(12) Uani 1 d . .
C23 C 0.8384(6) 0.4423(4) 0.9429(4) 0.0492(14) Uani 1 d . .
C24 C 0.6789(7) 0.4782(4) 0.9201(4) 0.0530(14) Uani 1 d . .
C25 C 0.6015(7) 0.4492(4) 0.8567(4) 0.0518(14) Uani 1 d . .
C26 C 0.6840(6) 0.3836(4) 0.8173(4) 0.0448(13) Uani 1 d . .
C27 C 0.8439(5) 0.3431(3) 0.8410(3) 0.0381(11) Uani 1 d . .
C28 C 0.9209(5) 0.2707(4) 0.7963(3) 0.0364(11) Uani 1 d . .
C29 C 0.8892(6) 0.2983(4) 0.6952(4) 0.0472(13) Uani 1 d . .
C30 C 0.9499(6) 0.2296(5) 0.6523(5) 0.0560(15) Uani 1 d . .
C31 C 1.0427(7) 0.1315(5) 0.7108(5) 0.059(2) Uani 1 d . .
C32 C 1.0788(6) 0.1016(5) 0.8110(5) 0.0508(14) Uani 1 d . .
C33 C 1.0194(5) 0.1725(4) 0.8530(3) 0.0417(12) Uani 1 d . .
C34 C 1.3449(6) 0.2159(5) 0.9723(4) 0.0543(15) Uani 1 d . .
C35 C 1.4173(5) 0.1976(4) 0.8865(3) 0.0431(12) Uani 1 d . .
C36 C 1.3588(6) 0.2616(4) 0.7883(4) 0.0482(14) Uani 1 d . .
C37 C 1.4274(7) 0.2453(5) 0.7097(5) 0.061(2) Uani 1 d . .
C38 C 1.5564(8) 0.1658(5) 0.7287(5) 0.066(2) Uani 1 d . .
C39 C 1.6188(8) 0.1050(5) 0.8248(5) 0.068(2) Uani 1 d . .
C40 C 1.5496(6) 0.1193(4) 0.9039(4) 0.0540(14) Uani 1 d . .
H3 H 0.3686(45) 0.5276(31) 0.5255(30) 0.037(13) Uiso 1 d . .
H4 H 0.1287(48) 0.4666(34) 0.5632(32) 0.055(14) Uiso 1 d . .
H5 H -0.0212(48) 0.5293(31) 0.6711(29) 0.035(13) Uiso 1 d . .
H6 H 0.0620(51) 0.6390(34) 0.7362(32) 0.055(14) Uiso 1 d . .
H9 H 0.2524(50) 0.6382(37) 0.8429(33) 0.059(15) Uiso 1 d . .
H10 H 0.3011(53) 0.7608(37) 0.9139(36) 0.069(17) Uiso 1 d . .
H11 H 0.3891(49) 0.9230(36) 0.8125(33) 0.059(15) Uiso 1 d . .
H12 H 0.4330(41) 0.9535(30) 0.6469(27) 0.019(12) Uiso 1 d . .
H14 H 0.7788(44) 0.7030(33) 0.5344(27) 0.032(12) Uiso 1 d . .
H14' H 0.7093(54) 0.8296(41) 0.4625(39) 0.079(18) Uiso 1 d . .
H16 H 0.7040(53) 0.6682(39) 0.7286(34) 0.068(17) Uiso 1 d . .
H17 H 0.7897(65) 0.7159(46) 0.8530(45) 0.103(23) Uiso 1 d . .
H18 H 0.9119(68) 0.8807(49) 0.8005(46) 0.113(24) Uiso 1 d . .
H19 H 0.9409(82) 0.9812(59) 0.6318(52) 0.149(31) Uiso 1 d . .
H20 H 0.8564(57) 0.9253(40) 0.5113(39) 0.077(18) Uiso 1 d . .
H23 H 0.8932(49) 0.4615(34) 0.9907(32) 0.056(14) Uiso 1 d . .
H24 H 0.6276(57) 0.5282(39) 0.9477(37) 0.078(17) Uiso 1 d . .
H25 H 0.4899(51) 0.4763(33) 0.8417(31) 0.050(14) Uiso 1 d . .
H26 H 0.6307(48) 0.3677(33) 0.7760(31) 0.043(14) Uiso 1 d . .
H29 H 0.8278(46) 0.3666(33) 0.6549(30) 0.042(13) Uiso 1 d . .
H30 H 0.9195(46) 0.2539(32) 0.5798(32) 0.048(13) Uiso 1 d . .
H31 H 1.0815(50) 0.0897(36) 0.6842(33) 0.044(15) Uiso 1 d . .
H32 H 1.1444(48) 0.0378(34) 0.8500(31) 0.039(14) Uiso 1 d . .
H34 H 1.3753(47) 0.1561(34) 1.0321(33) 0.047(14) Uiso 1 d . .
H34' H 1.3803(57) 0.2873(42) 0.9770(37) 0.088(18) Uiso 1 d . .
H36 H 1.2682(50) 0.3088(35) 0.7775(30) 0.046(14) Uiso 1 d . .
H37 H 1.3853(51) 0.2891(36) 0.6460(35) 0.054(15) Uiso 1 d . .
H38 H 1.6050(50) 0.1618(34) 0.6738(34) 0.051(15) Uiso 1 d . .
H39 H 1.7062(59) 0.0557(41) 0.8373(37) 0.074(19) Uiso 1 d . .
H40 H 1.6002(50) 0.0807(35) 0.9731(34) 0.057(15) Uiso 1 d . .

loop_
_geom_bond_atom_site_label_1
_geom_bond_atom_site_label_2
_geom_bond_distance
_geom_bond_site_symmetry_2
_geom_bond_publ_flag
S1 N1 1.705(4) . y
S1 C13 1.763(5) . y
O1 C1 1.217(5) . y
N1 C1 1.368(5) . y
N1 C14 1.473(6) . y
C1 C2 1.507(6) . y
C2 C3 1.394(6) . y
C2 C7 1.403(6) . y
C3 C4 1.383(7) . y
C3 H3 0.93(4) . ?
C4 C5 1.351(7) . y
C4 H4 1.03(4) . ?
C5 C6 1.374(7) . y
C5 H5 0.93(4) . ?
C6 C7 1.396(6) . y
C6 H6 1.00(4) . ?
C7 C8 1.489(6) . y
C8 C9 1.387(6) . y
C8 C13 1.404(6) . y
C9 C10 1.380(7) . y
C9 H9 0.98(4) . ?
C10 C11 1.362(7) . y
C10 H10 0.96(5) . ?
C11 C12 1.376(7) . y
C11 H11 0.97(4) . ?
C12 C13 1.390(7) . y
C12 H12 0.87(3) . ?
C14 C15 1.503(7) . y
C14 H14 0.98(4) . ?
C14 H14' 0.97(5) . ?
C15 C20 1.363(7) . y
C15 C16 1.386(6) . y
C16 C17 1.364(7) . y
C16 H16 1.00(5) . ?
C17 C18 1.358(9) . y
C17 H17 0.99(6) . ?
C18 C19 1.372(9) . y
C18 H18 0.99(6) . ?
C19 C20 1.392(9) . y
C19 H19 0.98(7) . ?
C20 H20 0.98(5) . ?
S2 N2 1.702(4) . y
S2 C33 1.760(5) . y
O2 C21 1.223(5) . y
N2 C21 1.382(6) . y
N2 C34 1.477(6) . y
C21 C22 1.491(6) . y
C22 C23 1.393(6) . y
C22 C27 1.410(6) . y
C23 C24 1.379(7) . y
C23 H23 1.00(4) . ?
C24 C25 1.377(7) . y
C24 H24 0.98(5) . ?
C25 C26 1.375(7) . y
C25 H25 0.97(4) . ?
C26 C27 1.391(6) . y
C26 H26 0.88(4) . ?
C27 C28 1.487(6) . y
C28 C33 1.388(6) . y
C28 C29 1.392(6) . y
C29 C30 1.382(7) . y
C29 H29 0.94(4) . ?
C30 C31 1.372(7) . y
C30 H30 1.00(4) . ?
C31 C32 1.380(7) . y
C31 H31 0.85(4) . ?
C32 C33 1.395(6) . y
C32 H32 0.92(4) . ?
C34 C35 1.507(7) . y
C34 H34 0.92(4) . ?
C34 H34' 1.10(5) . ?
C35 C36 1.384(6) . y
C35 C40 1.380(6) . y
C36 C37 1.385(7) . y
C36 H36 0.90(4) . ?
C37 C38 1.367(8) . y
C37 H37 0.91(4) . ?
C38 C39 1.364(8) . y
C38 H38 0.93(4) . ?
C39 C40 1.381(8) . y
C39 H39 0.89(5) . ?
C40 H40 0.99(4) . ?

loop_
_cod_related_entry_id
_cod_related_entry_database
_cod_related_entry_code
1 ChemSpider 30653847
